data_2014237
loop_
_publ_author_name
'Lynch, Daniel E.'
'McClenaghan, Ian'

_publ_section_title
;
 Ethyl 2-amino-4-<i>tert</i>-butyl-1,3-thiazole-5-carboxylate and
 6-methylimidazo[2,1-<i>b</i>]thiazole--2-amino-1,3-thiazole (1/1)
;
_journal_issue 8
_journal_name_full 'Acta Crystallographica Section C'
_journal_page_first o592
_journal_page_last o594
_journal_paper_doi 10.1107/S0108270104015471
_journal_volume 60
_journal_year 2004
_chemical_formula_iupac 'C6 H6 N2 S , C3 H4 N2 S'
_chemical_formula_moiety 'C6 H6 N2 S , C3 H4 N2 S'
_chemical_formula_sum 'C9 H10 N4 S2'
_chemical_formula_weight 238.33
_chemical_name_systematic
;
6-Methylimidazo[2,1-b]thiazole 2-amino-1,3-thiazole
;
_space_group_IT_number 2
_symmetry_cell_setting triclinic
_symmetry_space_group_name_Hall '-P 1'
_symmetry_space_group_name_H-M 'P -1'
_atom_sites_solution_hydrogens geom
_atom_sites_solution_primary direct
_atom_sites_solution_secondary difmap
_audit_creation_method SHELXL97
_cell_angle_alpha 69.5204(17)
_cell_angle_beta 71.4823(16)
_cell_angle_gamma 74.2770(17)
_cell_formula_units_Z 2
_cell_length_a 6.9195(2)
_cell_length_b 9.1860(2)
_cell_length_c 9.6953(3)
_cell_measurement_reflns_used 9410
_cell_measurement_temperature 120(2)
_cell_measurement_theta_max 27.48
_cell_measurement_theta_min 2.91
_cell_volume 538.48(3)
_computing_cell_refinement 'DENZO and COLLECT'
_computing_data_collection 'DENZO (Otwinowski & Minor, 1997) and COLLECT (Hooft, 1998)'
_computing_data_reduction 'DENZO, SCALEPACK (Otwinowski & Minor, 1997) and COLLECT'
_computing_molecular_graphics 'PLUTON94 (Spek, 1994) and PLATON97 (Spek, 1997)'
_computing_publication_material SHELXL97
_computing_structure_refinement 'SHELXL97 (Sheldrick, 1997)'
_computing_structure_solution 'SHELXS97 (Sheldrick, 1997)'
_diffrn_ambient_temperature 120(2)
_diffrn_detector_area_resol_mean 9.091
_diffrn_measured_fraction_theta_full 0.994
_diffrn_measured_fraction_theta_max 0.994
_diffrn_measurement_device_type 'Bruker-Nonius KappaCCD area-detector'
_diffrn_measurement_method '\f and \w'
_diffrn_radiation_monochromator graphite
_diffrn_radiation_source 'Bruker Nonius FR591 rotating anode'
_diffrn_radiation_type MoK\a
_diffrn_radiation_wavelength 0.71073
_diffrn_reflns_av_R_equivalents 0.0718
_diffrn_reflns_av_sigmaI/netI 0.0382
_diffrn_reflns_limit_h_max 9
_diffrn_reflns_limit_h_min -8
_diffrn_reflns_limit_k_max 11
_diffrn_reflns_limit_k_min -11
_diffrn_reflns_limit_l_max 12
_diffrn_reflns_limit_l_min -12
_diffrn_reflns_number 12593
_diffrn_reflns_theta_full 27.63
_diffrn_reflns_theta_max 27.63
_diffrn_reflns_theta_min 3.16
_diffrn_standards_decay_% 0
_diffrn_standards_number 0
_exptl_absorpt_coefficient_mu 0.465
_exptl_absorpt_correction_T_max 0.982
_exptl_absorpt_correction_T_min 0.885
_exptl_absorpt_correction_type multi-scan
_exptl_absorpt_process_details '(SORTAV; Blessing, 1995)'
_exptl_crystal_colour colourless
_exptl_crystal_density_diffrn 1.470
_exptl_crystal_density_meas ?
_exptl_crystal_density_method 'not measured'
_exptl_crystal_description plate
_exptl_crystal_F_000 248
_exptl_crystal_size_max 0.26
_exptl_crystal_size_mid 0.08
_exptl_crystal_size_min 0.04
_refine_diff_density_max 0.262
_refine_diff_density_min -0.440
_refine_ls_extinction_method none
_refine_ls_goodness_of_fit_ref 1.047
_refine_ls_hydrogen_treatment constr
_refine_ls_matrix_type full
_refine_ls_number_parameters 137
_refine_ls_number_reflns 2472
_refine_ls_number_restraints 0
_refine_ls_restrained_S_all 1.047
_refine_ls_R_factor_all 0.0449
_refine_ls_R_factor_gt 0.0399
_refine_ls_shift/su_max 0.000
_refine_ls_shift/su_mean 0.000
_refine_ls_structure_factor_coef Fsqd
_refine_ls_weighting_details 'w = 1/[\s^2^(Fo^2^)+(0.0468P)^2^+0.3904P] where P=(Fo^2^+2Fc^2^)/3'
_refine_ls_weighting_scheme calc
_refine_ls_wR_factor_gt 0.1013
_refine_ls_wR_factor_ref 0.1050
_reflns_number_gt 2224
_reflns_number_total 2472
_reflns_threshold_expression I>2\s(I)
_cod_data_source_file sk1738.cif
_cod_data_source_block II
_cod_depositor_comments
;
The following automatic conversions were performed:
'_symmetry_cell_setting' value 'Triclinic' changed to 'triclinic'
according to '/home/saulius/struct/CIF-dictionaries/cif_core.dic'
dictionary named 'cif_core.dic' version 2.4.1 from 2010-06-29.

Automatic conversion script
Id: cif_fix_enum 1527 2010-12-29 10:47:43Z saulius 

The following automatic conversions were performed:

'_symmetry_cell_setting' value 'Triclinic' changed to 'triclinic'
according to /home/saulius/struct/CIF-dictionaries/cif_core.dic
dictionary named 'cif_core.dic' version 2.4.1 from 2010-06-29.

Automatic conversion script
Id: cif_fix_values 1715 2011-07-08 13:25:40Z adriana 

The following automatic conversions were performed:

'_exptl_crystal_density_meas' value 'not measured' was changed to '?'
- the value is perceived as not measured.

Automatic conversion script
Id: cif_fix_values 3008 2015-01-20 13:52:24Z robertas 
;
_cod_database_code 2014237
_cod_database_fobs_code 2014237

loop_
_symmetry_equiv_pos_as_xyz
'x, y, z'
'-x, -y, -z'

loop_
_atom_site_label
_atom_site_fract_x
_atom_site_fract_y
_atom_site_fract_z
_atom_site_U_iso_or_equiv
_atom_site_adp_type
_atom_site_calc_flag
_atom_site_refinement_flags
_atom_site_occupancy
_atom_site_disorder_assembly
_atom_site_disorder_group
_atom_site_type_symbol
S1A 0.00960(8) -0.08327(6) 0.30204(5) 0.03224(15) Uani d . 1 . . S
C2A 0.1187(3) -0.2132(2) 0.1913(2) 0.0286(4) Uani d . 1 . . C
H2A 0.1030 -0.3207 0.2263 0.036 Uiso calc R 1 . . H
C3A 0.2265(3) -0.1461(2) 0.0524(2) 0.0243(4) Uani d . 1 . . C
H3A 0.2955 -0.1999 -0.0225 0.030 Uiso calc R 1 . . H
N4A 0.2258(2) 0.01230(17) 0.03015(16) 0.0202(3) Uani d . 1 . . N
C5A 0.3102(3) 0.1371(2) -0.0801(2) 0.0233(4) Uani d . 1 . . C
H5A 0.3949 0.1379 -0.1790 0.029 Uiso calc R 1 . . H
C6A 0.2462(3) 0.2595(2) -0.0171(2) 0.0226(4) Uani d . 1 . . C
C61A 0.2951(3) 0.4226(2) -0.0846(2) 0.0301(4) Uani d . 1 . . C
H61A 0.3603 0.4435 -0.0190 0.038 Uiso calc R 1 . . H
H62A 0.1670 0.4996 -0.0937 0.038 Uiso calc R 1 . . H
H63A 0.3902 0.4316 -0.1855 0.038 Uiso calc R 1 . . H
N7A 0.1235(2) 0.21473(18) 0.12958(17) 0.0249(3) Uani d . 1 . . N
C8A 0.1169(3) 0.0656(2) 0.15266(19) 0.0226(4) Uani d . 1 . . C
S1B 0.43793(7) 0.20121(5) 0.32915(5) 0.02753(15) Uani d . 1 . . S
C2B 0.2352(3) 0.3412(2) 0.39595(19) 0.0214(3) Uani d . 1 . . C
N21B 0.0592(2) 0.38726(19) 0.34887(18) 0.0271(3) Uani d . 1 . . N
H21B -0.0415 0.4574 0.3837 0.034 Uiso calc R 1 . . H
H22B 0.0448 0.3473 0.2832 0.034 Uiso calc R 1 . . H
N3B 0.2716(2) 0.39372(18) 0.49329(17) 0.0240(3) Uani d . 1 . . N
C4B 0.4678(3) 0.3223(2) 0.5168(2) 0.0256(4) Uani d . 1 . . C
H4B 0.5206 0.3462 0.5841 0.032 Uiso calc R 1 . . H
C5B 0.5789(3) 0.2182(2) 0.4401(2) 0.0294(4) Uani d . 1 . . C
H5B 0.7148 0.1621 0.4457 0.037 Uiso calc R 1 . . H

loop_
_atom_site_aniso_label
_atom_site_aniso_U_11
_atom_site_aniso_U_22
_atom_site_aniso_U_33
_atom_site_aniso_U_12
_atom_site_aniso_U_13
_atom_site_aniso_U_23
S1A 0.0402(3) 0.0267(3) 0.0227(2) -0.0067(2) -0.0004(2) -0.00468(19)
C2A 0.0265(9) 0.0212(9) 0.0359(10) -0.0024(7) -0.0074(8) -0.0073(8)
C3A 0.0220(8) 0.0198(8) 0.0329(10) -0.0007(7) -0.0073(7) -0.0115(7)
N4A 0.0189(7) 0.0199(7) 0.0216(7) -0.0012(5) -0.0053(5) -0.0073(6)
C5A 0.0209(8) 0.0242(9) 0.0224(8) -0.0043(7) -0.0031(6) -0.0058(7)
C6A 0.0225(8) 0.0205(8) 0.0257(9) -0.0028(6) -0.0098(7) -0.0051(7)
C61A 0.0314(10) 0.0210(9) 0.0369(11) -0.0039(7) -0.0116(8) -0.0052(8)
N7A 0.0302(8) 0.0223(7) 0.0232(7) -0.0025(6) -0.0080(6) -0.0082(6)
C8A 0.0244(8) 0.0230(8) 0.0198(8) -0.0021(7) -0.0059(7) -0.0069(7)
S1B 0.0291(3) 0.0251(3) 0.0274(3) 0.00164(18) -0.00392(18) -0.01401(19)
C2B 0.0247(8) 0.0162(8) 0.0204(8) -0.0027(6) -0.0013(6) -0.0065(6)
N21B 0.0271(8) 0.0276(8) 0.0316(8) 0.0007(6) -0.0084(6) -0.0176(7)
N3B 0.0262(8) 0.0217(7) 0.0246(8) -0.0019(6) -0.0052(6) -0.0102(6)
C4B 0.0294(9) 0.0230(9) 0.0238(9) -0.0054(7) -0.0069(7) -0.0052(7)
C5B 0.0272(9) 0.0271(9) 0.0308(10) -0.0011(7) -0.0069(7) -0.0077(8)

loop_
_atom_type_symbol
_atom_type_description
_atom_type_scat_dispersion_real
_atom_type_scat_dispersion_imag
_atom_type_scat_source
C C 0.0033 0.0016 'International Tables Vol C Tables 4.2.6.8 and 6.1.1.4'
H H 0.0000 0.0000 'International Tables Vol C Tables 4.2.6.8 and 6.1.1.4'
N N 0.0061 0.0033 'International Tables Vol C Tables 4.2.6.8 and 6.1.1.4'
S S 0.1246 0.1234 'International Tables Vol C Tables 4.2.6.8 and 6.1.1.4'

loop_
_geom_angle_atom_site_label_1
_geom_angle_atom_site_label_2
_geom_angle_atom_site_label_3
_geom_angle
C8A S1A C2A 89.74(9)
C3A C2A S1A 113.09(14)
C3A C2A H2A 123.5
S1A C2A H2A 123.5
C2A C3A N4A 111.98(16)
C2A C3A H3A 124.0
N4A C3A H3A 124.0
C8A N4A C5A 106.52(14)
C8A N4A C3A 114.26(15)
C5A N4A C3A 139.17(15)
C6A C5A N4A 105.51(15)
C6A C5A H5A 127.2
N4A C5A H5A 127.2
C5A C6A N7A 110.99(16)
C5A C6A C61A 128.64(17)
N7A C6A C61A 120.35(16)
C6A C61A H61A 109.5
C6A C61A H62A 109.5
H61A C61A H62A 109.5
C6A C61A H63A 109.5
H61A C61A H63A 109.5
H62A C61A H63A 109.5
C8A N7A C6A 104.09(14)
N7A C8A N4A 112.88(15)
N7A C8A S1A 136.17(14)
N4A C8A S1A 110.93(13)
C5B S1B C2B 89.06(9)
N3B C2B N21B 124.61(16)
N3B C2B S1B 114.35(13)
N21B C2B S1B 121.04(13)
C2B N21B H21B 120.0
C2B N21B H22B 120.0
H21B N21B H22B 120.0
C2B N3B C4B 109.87(15)
C5B C4B N3B 116.87(17)
C5B C4B H4B 121.6
N3B C4B H4B 121.6
C4B C5B S1B 109.85(15)
C4B C5B H5B 125.1
S1B C5B H5B 125.1

loop_
_geom_bond_atom_site_label_1
_geom_bond_atom_site_label_2
_geom_bond_site_symmetry_2
_geom_bond_distance
_geom_bond_publ_flag
S1A C8A . 1.7324(18) ?
S1A C2A . 1.743(2) ?
C2A C3A . 1.334(3) ?
C2A H2A . 0.95 ?
C3A N4A . 1.393(2) ?
C3A H3A . 0.95 ?
N4A C8A . 1.363(2) ?
N4A C5A . 1.381(2) ?
C5A C6A . 1.368(3) ?
C5A H5A . 0.95 ?
C6A N7A . 1.388(2) ?
C6A C61A . 1.495(3) ?
C61A H61A . 0.98 ?
C61A H62A . 0.98 ?
C61A H63A . 0.98 ?
N7A C8A . 1.319(2) ?
S1B C5B . 1.732(2) ?
S1B C2B . 1.7518(17) ?
C2B N3B . 1.312(2) ?
C2B N21B . 1.345(2) ?
N21B H21B . 0.88 ?
N21B H22B . 0.88 ?
N3B C4B . 1.391(2) ?
C4B C5B . 1.340(3) ?
C4B H4B . 0.95 ?
C5B H5B . 0.95 ?

loop_
_geom_hbond_atom_site_label_D
_geom_hbond_atom_site_label_H
_geom_hbond_atom_site_label_A
_geom_hbond_site_symmetry_A
_geom_hbond_distance_DH
_geom_hbond_distance_HA
_geom_hbond_distance_DA
_geom_hbond_angle_DHA
_geom_hbond_publ_flag
N21B H21B N3B 2_566 0.88 2.14 3.010(2) 170 yes
N21B H22B N7A . 0.88 2.10 2.933(2) 159 yes
C2A H2A N21B 1_545 0.95 2.59 3.531(2) 174 yes

loop_
_geom_torsion_atom_site_label_1
_geom_torsion_atom_site_label_2
_geom_torsion_atom_site_label_3
_geom_torsion_atom_site_label_4
_geom_torsion
C8A S1A C2A C3A -0.24(15)
S1A C2A C3A N4A 0.2(2)
C2A C3A N4A C8A 0.0(2)
C2A C3A N4A C5A 176.93(19)
C8A N4A C5A C6A -0.15(18)
C3A N4A C5A C6A -177.26(19)
N4A C5A C6A N7A -0.16(19)
N4A C5A C6A C61A 178.67(17)
C5A C6A N7A C8A 0.4(2)
C61A C6A N7A C8A -178.53(16)
C6A N7A C8A N4A -0.5(2)
C6A N7A C8A S1A 177.48(16)
C5A N4A C8A N7A 0.4(2)
C3A N4A C8A N7A 178.36(14)
C5A N4A C8A S1A -178.08(11)
C3A N4A C8A S1A -0.15(19)
C2A S1A C8A N7A -177.8(2)
C2A S1A C8A N4A 0.22(14)
C5B S1B C2B N3B -0.48(14)
C5B S1B C2B N21B 179.75(16)
N21B C2B N3B C4B -179.87(17)
S1B C2B N3B C4B 0.36(19)
C2B N3B C4B C5B 0.0(2)
N3B C4B C5B S1B -0.4(2)
C2B S1B C5B C4B 0.45(15)

loop_
_cod_related_entry_id
_cod_related_entry_database
_cod_related_entry_code
1 ChemSpider 21134138
